data_4080384
loop_
_publ_author_name
'Normand, Mickael'
'Dorcet, Vincent'
'Kirillov, Evgeny'
'Carpentier, Jean-Fran\,cois'

_publ_section_title
;
 {Phenoxy-imine}aluminum versus -indium Complexes for the Immortal ROP of
 Lactide: Different Stereocontrol, Different Mechanisms
;
_journal_issue 6
_journal_name_full Organometallics
_journal_page_first 1694
_journal_paper_doi 10.1021/om301155m
_journal_volume 32
_journal_year 2013
_chemical_compound_source 'synthesis as described'
_chemical_formula_moiety 'C33 H29 N O Si'
_chemical_formula_sum 'C33 H29 N O Si'
_chemical_formula_weight 483.66
_chemical_name_systematic
;
 ?
;
_space_group_IT_number 61
_symmetry_cell_setting orthorhombic
_symmetry_Int_Tables_number 61
_symmetry_space_group_name_Hall '-P 2ac 2ab'
_symmetry_space_group_name_H-M 'P b c a'
_atom_sites_solution_hydrogens geom
_atom_sites_solution_primary direct
_atom_sites_solution_secondary difmap
_audit_conform_dict_location ftp://ftp.iucr.org/pub/cif_core.dic
_audit_conform_dict_name cif_core.dic
_audit_conform_dict_version 2.3
_audit_creation_date 2011-02-24T16:18:39-00:00
_audit_creation_method 'WinGX routine CIF_UPDATE'
_cell_angle_alpha 90
_cell_angle_beta 90
_cell_angle_gamma 90
_cell_formula_units_Z 8
_cell_length_a 9.1793(6)
_cell_length_b 18.3533(12)
_cell_length_c 31.392(2)
_cell_measurement_reflns_used 6859
_cell_measurement_temperature 150(2)
_cell_measurement_theta_max 27.32
_cell_measurement_theta_min 2.56
_cell_measurement_wavelength 0.71073
_cell_volume 5288.6(6)
_computing_cell_refinement 'Bruker SMART (Bruker, 2002)'
_computing_data_collection 'Bruker SAINT (Bruker, 2002)'
_computing_data_reduction 'Bruker SAINT (Bruker, 2002)'
_computing_molecular_graphics 'Ortep-3 for Windows (Farrugia, 1997)'
_computing_publication_material
;
           WinGX publication routines (Farrugia, 1999),
           CRYSCAL (T. Roisnel, local program)
;
_computing_structure_refinement 'SHELXL-97 (Sheldrick, 1997)'
_computing_structure_solution 'SIR97 (Altomare et al., 1999))'
_diffrn_ambient_temperature 150(2)
_diffrn_detector 'CCD plate'
_diffrn_measured_fraction_theta_full 0.997
_diffrn_measured_fraction_theta_max 0.997
_diffrn_measurement_device_type 'APEXII, Bruker-AXS'
_diffrn_measurement_method 'CCD rotation images, thin slices'
_diffrn_radiation_monochromator graphite
_diffrn_radiation_probe x-ray
_diffrn_radiation_type MoK\a
_diffrn_radiation_wavelength 0.71073
_diffrn_reflns_av_R_equivalents 0.0387
_diffrn_reflns_av_unetI/netI 0.0358
_diffrn_reflns_limit_h_max 11
_diffrn_reflns_limit_h_min -11
_diffrn_reflns_limit_k_max 15
_diffrn_reflns_limit_k_min -23
_diffrn_reflns_limit_l_max 40
_diffrn_reflns_limit_l_min -40
_diffrn_reflns_number 24946
_diffrn_reflns_theta_full 27.48
_diffrn_reflns_theta_max 27.48
_diffrn_reflns_theta_min 2.95
_exptl_absorpt_coefficient_mu 0.115
_exptl_absorpt_correction_T_max 0.956
_exptl_absorpt_correction_T_min 0.705
_exptl_absorpt_correction_type multi-scan
_exptl_absorpt_process_details
;
  [Sheldrick, G.M. (2002). SADABS Bruker AXS Inc., Madison, Wisconsin, USA]
;
_exptl_crystal_colour colourless
_exptl_crystal_density_diffrn 1.215
_exptl_crystal_density_method 'not measured'
_exptl_crystal_description block
_exptl_crystal_F_000 2048
_exptl_crystal_size_max 0.49
_exptl_crystal_size_mid 0.43
_exptl_crystal_size_min 0.39
_refine_diff_density_max 0.435
_refine_diff_density_min -0.299
_refine_diff_density_rms 0.042
_refine_ls_extinction_method none
_refine_ls_goodness_of_fit_ref 1.017
_refine_ls_hydrogen_treatment constr
_refine_ls_matrix_type full
_refine_ls_number_parameters 327
_refine_ls_number_reflns 6033
_refine_ls_number_restraints 0
_refine_ls_restrained_S_all 1.017
_refine_ls_R_factor_all 0.0556
_refine_ls_R_factor_gt 0.0406
_refine_ls_shift/su_max 0.005
_refine_ls_shift/su_mean 0
_refine_ls_structure_factor_coef Fsqd
_refine_ls_weighting_details 'calc w=1/[\s^2^(Fo^2^)+(0.0445P)^2^+2.1216P] where P=(Fo^2^+2Fc^2^)/3'
_refine_ls_weighting_scheme calc
_refine_ls_wR_factor_gt 0.0962
_refine_ls_wR_factor_ref 0.1041
_reflns_number_gt 4801
_reflns_number_total 6033
_reflns_threshold_expression >2sigma(I)
_cod_data_source_file om301155m_si_002.cif
_cod_data_source_block ligandf
_cod_database_code 4080384

loop_
_symmetry_equiv_pos_as_xyz
'x, y, z'
'-x+1/2, -y, z+1/2'
'x+1/2, -y+1/2, -z'
'-x, y+1/2, -z+1/2'
'-x, -y, -z'
'x-1/2, y, -z-1/2'
'-x-1/2, y-1/2, z'
'x, -y-1/2, z-1/2'

loop_
_atom_site_label
_atom_site_type_symbol
_atom_site_fract_x
_atom_site_fract_y
_atom_site_fract_z
_atom_site_U_iso_or_equiv
_atom_site_adp_type
_atom_site_occupancy
_atom_site_symmetry_multiplicity
_atom_site_calc_flag
_atom_site_refinement_flags
Si1 Si 0.38601(4) 0.06845(2) 0.086489(11) 0.01792(10) Uani 1 1 d .
C1 C 0.29469(15) -0.02206(8) 0.07812(4) 0.0202(3) Uani 1 1 d .
C2 C 0.25574(18) -0.06739(9) 0.11197(5) 0.0303(3) Uani 1 1 d .
H2 H 0.2728 -0.0515 0.1403 0.036 Uiso 1 1 calc R
C3 C 0.19267(19) -0.13506(9) 0.10512(5) 0.0343(4) Uani 1 1 d .
H3 H 0.1673 -0.1649 0.1287 0.041 Uiso 1 1 calc R
C4 C 0.16674(17) -0.15912(8) 0.06427(5) 0.0299(3) Uani 1 1 d .
H4 H 0.1259 -0.206 0.0596 0.036 Uiso 1 1 calc R
C5 C 0.20042(18) -0.11465(9) 0.03011(5) 0.0315(4) Uani 1 1 d .
H5 H 0.1803 -0.1304 0.0019 0.038 Uiso 1 1 calc R
C6 C 0.26373(17) -0.04692(8) 0.03713(5) 0.0273(3) Uani 1 1 d .
H6 H 0.2865 -0.0168 0.0134 0.033 Uiso 1 1 calc R
C7 C 0.58872(15) 0.05849(8) 0.09147(4) 0.0206(3) Uani 1 1 d .
C8 C 0.66221(17) -0.00430(9) 0.07863(5) 0.0280(3) Uani 1 1 d .
H8 H 0.6083 -0.0454 0.0691 0.034 Uiso 1 1 calc R
C9 C 0.81409(18) -0.00753(10) 0.07962(5) 0.0361(4) Uani 1 1 d .
H9 H 0.8626 -0.0508 0.071 0.043 Uiso 1 1 calc R
C10 C 0.89364(18) 0.05149(10) 0.09304(5) 0.0362(4) Uani 1 1 d .
H10 H 0.997 0.0491 0.0934 0.043 Uiso 1 1 calc R
C11 C 0.82379(18) 0.11395(10) 0.10588(6) 0.0365(4) Uani 1 1 d .
H11 H 0.8789 0.1548 0.1152 0.044 Uiso 1 1 calc R
C12 C 0.67267(18) 0.11750(9) 0.10527(5) 0.0295(3) Uani 1 1 d .
H12 H 0.6255 0.1608 0.1144 0.035 Uiso 1 1 calc R
C13 C 0.35124(15) 0.12579(7) 0.03776(4) 0.0197(3) Uani 1 1 d .
C14 C 0.46562(16) 0.15626(8) 0.01471(5) 0.0261(3) Uani 1 1 d .
H14 H 0.5624 0.1503 0.0248 0.031 Uiso 1 1 calc R
C15 C 0.44216(19) 0.19519(9) -0.02276(5) 0.0329(4) Uani 1 1 d .
H15 H 0.5224 0.2149 -0.038 0.039 Uiso 1 1 calc R
C16 C 0.30251(19) 0.20503(9) -0.03774(5) 0.0329(4) Uani 1 1 d .
H16 H 0.2858 0.2316 -0.0632 0.039 Uiso 1 1 calc R
C17 C 0.18696(18) 0.17578(9) -0.01529(5) 0.0344(4) Uani 1 1 d .
H17 H 0.0903 0.1828 -0.0253 0.041 Uiso 1 1 calc R
C18 C 0.21102(17) 0.13648(9) 0.02157(5) 0.0296(3) Uani 1 1 d .
H18 H 0.1302 0.1162 0.0363 0.036 Uiso 1 1 calc R
C21 C 0.30634(15) 0.11394(8) 0.13506(4) 0.0213(3) Uani 1 1 d .
C22 C 0.20945(16) 0.17265(8) 0.13235(5) 0.0236(3) Uani 1 1 d .
H22 H 0.1913 0.1934 0.1051 0.028 Uiso 1 1 calc R
C23 C 0.13782(16) 0.20245(8) 0.16774(5) 0.0274(3) Uani 1 1 d .
C24 C 0.03796(19) 0.26768(10) 0.16357(6) 0.0394(4) Uani 1 1 d .
H24A H -0.0513 0.2591 0.1799 0.059 Uiso 1 1 calc R
H24B H 0.0132 0.2751 0.1335 0.059 Uiso 1 1 calc R
H24C H 0.0873 0.3111 0.1745 0.059 Uiso 1 1 calc R
C25 C 0.16345(17) 0.17052(8) 0.20699(5) 0.0291(3) Uani 1 1 d .
H25 H 0.1127 0.1883 0.2312 0.035 Uiso 1 1 calc R
C26 C 0.26161(17) 0.11288(8) 0.21211(5) 0.0261(3) Uani 1 1 d .
C27 C 0.33556(16) 0.08580(8) 0.17580(4) 0.0225(3) Uani 1 1 d .
O28 O 0.43400(12) 0.03143(6) 0.17959(3) 0.0287(2) Uani 1 1 d .
H28 H 0.4399 0.0187 0.2052 0.043 Uiso 1 1 calc R
C29 C 0.28579(19) 0.08118(9) 0.25405(5) 0.0319(4) Uani 1 1 d .
H29 H 0.2295 0.098 0.2775 0.038 Uiso 1 1 calc R
N30 N 0.38013(17) 0.03153(7) 0.26020(4) 0.0336(3) Uani 1 1 d .
C31 C 0.3988(2) 0.00226(9) 0.30340(5) 0.0405(4) Uani 1 1 d .
H31A H 0.309 0.0109 0.3201 0.049 Uiso 1 1 calc R
H31B H 0.48 0.028 0.3177 0.049 Uiso 1 1 calc R
C32 C 0.4309(2) -0.07842(9) 0.30210(5) 0.0329(4) Uani 1 1 d .
C33 C 0.3428(2) -0.12762(10) 0.32311(6) 0.0389(4) Uani 1 1 d .
H33 H 0.2583 -0.1109 0.3376 0.047 Uiso 1 1 calc R
C34 C 0.3768(2) -0.20129(10) 0.32317(7) 0.0446(5) Uani 1 1 d .
H34 H 0.3161 -0.2347 0.338 0.054 Uiso 1 1 calc R
C35 C 0.4984(2) -0.22629(10) 0.30185(6) 0.0439(5) Uani 1 1 d .
H35 H 0.5217 -0.2767 0.3022 0.053 Uiso 1 1 calc R
C36 C 0.5859(2) -0.17789(11) 0.28008(6) 0.0464(5) Uani 1 1 d .
H36 H 0.6688 -0.1949 0.265 0.056 Uiso 1 1 calc R
C37 C 0.5521(2) -0.10420(10) 0.28040(5) 0.0416(4) Uani 1 1 d .
H37 H 0.6129 -0.0709 0.2655 0.05 Uiso 1 1 calc R

loop_
_atom_site_aniso_label
_atom_site_aniso_U_11
_atom_site_aniso_U_22
_atom_site_aniso_U_33
_atom_site_aniso_U_23
_atom_site_aniso_U_13
_atom_site_aniso_U_12
Si1 0.01775(19) 0.01710(18) 0.01891(18) -0.00022(14) 0.00096(14) -0.00005(15)
C1 0.0161(7) 0.0199(7) 0.0247(7) -0.0007(5) 0.0013(5) 0.0010(6)
C2 0.0381(9) 0.0279(8) 0.0251(7) 0.0017(6) -0.0017(6) -0.0080(7)
C3 0.0378(10) 0.0270(8) 0.0382(9) 0.0107(7) -0.0042(7) -0.0096(7)
C4 0.0231(8) 0.0213(7) 0.0452(9) -0.0007(7) -0.0071(7) -0.0024(6)
C5 0.0329(9) 0.0291(8) 0.0324(8) -0.0086(6) -0.0031(7) -0.0030(7)
C6 0.0303(8) 0.0263(7) 0.0251(7) -0.0004(6) 0.0041(6) -0.0046(7)
C7 0.0207(7) 0.0237(7) 0.0172(6) 0.0032(5) 0.0000(5) -0.0001(6)
C8 0.0264(8) 0.0305(8) 0.0273(8) -0.0046(6) -0.0008(6) 0.0041(7)
C9 0.0302(9) 0.0487(10) 0.0293(8) -0.0019(7) 0.0019(7) 0.0146(8)
C10 0.0192(8) 0.0610(12) 0.0282(8) 0.0159(8) 0.0006(6) 0.0015(8)
C11 0.0272(9) 0.0385(9) 0.0437(10) 0.0122(8) -0.0107(7) -0.0104(8)
C12 0.0278(8) 0.0247(8) 0.0359(9) 0.0017(6) -0.0074(7) -0.0011(7)
C13 0.0207(7) 0.0176(6) 0.0209(6) -0.0015(5) 0.0004(5) 0.0016(6)
C14 0.0220(8) 0.0303(8) 0.0261(7) 0.0025(6) -0.0008(6) -0.0014(6)
C15 0.0337(9) 0.0353(9) 0.0296(8) 0.0088(7) 0.0011(7) -0.0070(7)
C16 0.0413(10) 0.0275(8) 0.0298(8) 0.0081(6) -0.0058(7) 0.0021(7)
C17 0.0261(8) 0.0381(9) 0.0392(9) 0.0064(7) -0.0087(7) 0.0058(7)
C18 0.0211(8) 0.0337(8) 0.0341(8) 0.0054(7) 0.0020(6) 0.0000(7)
C21 0.0198(7) 0.0203(7) 0.0237(7) -0.0033(5) 0.0018(5) -0.0031(6)
C22 0.0211(7) 0.0227(7) 0.0269(7) -0.0027(6) 0.0001(6) -0.0023(6)
C23 0.0218(8) 0.0264(8) 0.0340(8) -0.0067(6) 0.0031(6) 0.0013(6)
C24 0.0323(9) 0.0408(10) 0.0452(10) -0.0086(8) 0.0029(7) 0.0123(8)
C25 0.0285(8) 0.0293(8) 0.0296(8) -0.0090(6) 0.0094(6) -0.0026(7)
C26 0.0296(8) 0.0245(7) 0.0242(7) -0.0035(6) 0.0034(6) -0.0050(7)
C27 0.0235(7) 0.0208(7) 0.0233(7) -0.0025(5) 0.0008(5) -0.0033(6)
O28 0.0372(6) 0.0279(6) 0.0211(5) 0.0013(4) 0.0000(4) 0.0076(5)
C29 0.0459(10) 0.0277(8) 0.0222(7) -0.0050(6) 0.0063(7) -0.0061(8)
N30 0.0526(9) 0.0271(7) 0.0210(6) -0.0008(5) 0.0005(6) -0.0029(7)
C31 0.0685(13) 0.0322(9) 0.0209(8) -0.0012(6) 0.0004(8) -0.0013(9)
C32 0.0488(10) 0.0301(8) 0.0197(7) -0.0002(6) -0.0056(7) -0.0012(8)
C33 0.0385(10) 0.0379(10) 0.0402(10) 0.0043(8) -0.0029(8) 0.0021(8)
C34 0.0400(11) 0.0339(9) 0.0599(12) 0.0108(8) -0.0137(9) -0.0075(9)
C35 0.0540(12) 0.0333(9) 0.0444(10) -0.0029(8) -0.0232(9) 0.0071(9)
C36 0.0545(12) 0.0523(12) 0.0322(9) -0.0019(8) -0.0037(8) 0.0148(10)
C37 0.0512(11) 0.0457(10) 0.0280(8) 0.0048(7) 0.0014(8) -0.0011(9)

loop_
_atom_type_symbol
_atom_type_description
_atom_type_scat_dispersion_real
_atom_type_scat_dispersion_imag
_atom_type_scat_source
C C 0.0033 0.0016 'International Tables Vol C Tables 4.2.6.8 and 6.1.1.4'
H H 0 0 'International Tables Vol C Tables 4.2.6.8 and 6.1.1.4'
N N 0.0061 0.0033 'International Tables Vol C Tables 4.2.6.8 and 6.1.1.4'
O O 0.0106 0.006 'International Tables Vol C Tables 4.2.6.8 and 6.1.1.4'
Si Si 0.0817 0.0704 'International Tables Vol C Tables 4.2.6.8 and 6.1.1.4'

loop_
_geom_angle_atom_site_label_1
_geom_angle_atom_site_label_2
_geom_angle_atom_site_label_3
_geom_angle
C7 Si1 C1 111.59(6)
C7 Si1 C13 106.86(6)
C1 Si1 C13 107.74(6)
C7 Si1 C21 111.12(6)
C1 Si1 C21 109.36(6)
C13 Si1 C21 110.08(6)
C6 C1 C2 117.07(13)
C6 C1 Si1 120.61(11)
C2 C1 Si1 122.32(11)
C3 C2 C1 121.49(14)
C3 C2 H2 119.3
C1 C2 H2 119.3
C4 C3 C2 120.25(15)
C4 C3 H3 119.9
C2 C3 H3 119.9
C3 C4 C5 119.62(14)
C3 C4 H4 120.2
C5 C4 H4 120.2
C4 C5 C6 119.90(14)
C4 C5 H5 120
C6 C5 H5 120
C5 C6 C1 121.62(14)
C5 C6 H6 119.2
C1 C6 H6 119.2
C8 C7 C12 117.59(14)
C8 C7 Si1 122.42(11)
C12 C7 Si1 119.80(11)
C7 C8 C9 120.77(15)
C7 C8 H8 119.6
C9 C8 H8 119.6
C10 C9 C8 120.32(16)
C10 C9 H9 119.8
C8 C9 H9 119.8
C9 C10 C11 120.01(15)
C9 C10 H10 120
C11 C10 H10 120
C10 C11 C12 120.08(16)
C10 C11 H11 120
C12 C11 H11 120
C11 C12 C7 121.23(15)
C11 C12 H12 119.4
C7 C12 H12 119.4
C14 C13 C18 116.67(13)
C14 C13 Si1 121.24(11)
C18 C13 Si1 121.99(11)
C13 C14 C15 121.89(14)
C13 C14 H14 119.1
C15 C14 H14 119.1
C16 C15 C14 119.96(15)
C16 C15 H15 120
C14 C15 H15 120
C15 C16 C17 119.30(15)
C15 C16 H16 120.3
C17 C16 H16 120.3
C18 C17 C16 120.48(15)
C18 C17 H17 119.8
C16 C17 H17 119.8
C17 C18 C13 121.69(14)
C17 C18 H18 119.2
C13 C18 H18 119.2
C22 C21 C27 117.35(13)
C22 C21 Si1 122.55(11)
C27 C21 Si1 119.94(11)
C21 C22 C23 123.37(14)
C21 C22 H22 118.3
C23 C22 H22 118.3
C25 C23 C22 117.41(14)
C25 C23 C24 120.98(14)
C22 C23 C24 121.60(14)
C23 C24 H24A 109.5
C23 C24 H24B 109.5
H24A C24 H24B 109.5
C23 C24 H24C 109.5
H24A C24 H24C 109.5
H24B C24 H24C 109.5
C23 C25 C26 122.13(14)
C23 C25 H25 118.9
C26 C25 H25 118.9
C25 C26 C27 118.79(14)
C25 C26 C29 120.28(14)
C27 C26 C29 120.93(14)
O28 C27 C21 118.62(12)
O28 C27 C26 120.58(13)
C21 C27 C26 120.79(14)
C27 O28 H28 109.5
N30 C29 C26 121.82(14)
N30 C29 H29 119.1
C26 C29 H29 119.1
C29 N30 C31 118.81(14)
N30 C31 C32 110.90(13)
N30 C31 H31A 109.5
C32 C31 H31A 109.5
N30 C31 H31B 109.5
C32 C31 H31B 109.5
H31A C31 H31B 108
C33 C32 C37 118.79(16)
C33 C32 C31 120.95(17)
C37 C32 C31 120.25(16)
C32 C33 C34 120.41(18)
C32 C33 H33 119.8
C34 C33 H33 119.8
C35 C34 C33 120.35(18)
C35 C34 H34 119.8
C33 C34 H34 119.8
C36 C35 C34 119.82(17)
C36 C35 H35 120.1
C34 C35 H35 120.1
C35 C36 C37 119.64(19)
C35 C36 H36 120.2
C37 C36 H36 120.2
C32 C37 C36 120.97(18)
C32 C37 H37 119.5
C36 C37 H37 119.5

loop_
_geom_bond_atom_site_label_1
_geom_bond_atom_site_label_2
_geom_bond_distance
Si1 C7 1.8763(15)
Si1 C1 1.8790(14)
Si1 C13 1.8838(14)
Si1 C21 1.8858(14)
C1 C6 1.394(2)
C1 C2 1.396(2)
C2 C3 1.387(2)
C2 H2 0.95
C3 C4 1.377(2)
C3 H3 0.95
C4 C5 1.383(2)
C4 H4 0.95
C5 C6 1.390(2)
C5 H5 0.95
C6 H6 0.95
C7 C8 1.395(2)
C7 C12 1.398(2)
C8 C9 1.396(2)
C8 H8 0.95
C9 C10 1.372(3)
C9 H9 0.95
C10 C11 1.374(3)
C10 H10 0.95
C11 C12 1.389(2)
C11 H11 0.95
C12 H12 0.95
C13 C14 1.392(2)
C13 C18 1.398(2)
C14 C15 1.393(2)
C14 H14 0.95
C15 C16 1.377(2)
C15 H15 0.95
C16 C17 1.382(2)
C16 H16 0.95
C17 C18 1.381(2)
C17 H17 0.95
C18 H18 0.95
C21 C22 1.400(2)
C21 C27 1.405(2)
C22 C23 1.402(2)
C22 H22 0.95
C23 C25 1.385(2)
C23 C24 1.513(2)
C24 H24A 0.98
C24 H24B 0.98
C24 H24C 0.98
C25 C26 1.399(2)
C25 H25 0.95
C26 C27 1.417(2)
C26 C29 1.457(2)
C27 O28 1.3514(18)
O28 H28 0.84
C29 N30 1.272(2)
C29 H29 0.95
N30 C31 1.469(2)
C31 C32 1.510(2)
C31 H31A 0.99
C31 H31B 0.99
C32 C33 1.380(2)
C32 C37 1.388(3)
C33 C34 1.388(3)
C33 H33 0.95
C34 C35 1.380(3)
C34 H34 0.95
C35 C36 1.379(3)
C35 H35 0.95
C36 C37 1.387(3)
C36 H36 0.95
C37 H37 0.95

loop_
_geom_torsion_atom_site_label_1
_geom_torsion_atom_site_label_2
_geom_torsion_atom_site_label_3
_geom_torsion_atom_site_label_4
_geom_torsion
C7 Si1 C1 C6 -94.28(13)
C13 Si1 C1 C6 22.73(14)
C21 Si1 C1 C6 142.37(12)
C7 Si1 C1 C2 85.31(13)
C13 Si1 C1 C2 -157.68(12)
C21 Si1 C1 C2 -38.04(14)
C6 C1 C2 C3 1.7(2)
Si1 C1 C2 C3 -177.89(13)
C1 C2 C3 C4 -0.1(3)
C2 C3 C4 C5 -1.7(3)
C3 C4 C5 C6 1.7(2)
C4 C5 C6 C1 0.0(2)
C2 C1 C6 C5 -1.7(2)
Si1 C1 C6 C5 177.95(12)
C1 Si1 C7 C8 16.60(14)
C13 Si1 C7 C8 -100.94(12)
C21 Si1 C7 C8 138.94(12)
C1 Si1 C7 C12 -168.67(11)
C13 Si1 C7 C12 73.79(13)
C21 Si1 C7 C12 -46.33(13)
C12 C7 C8 C9 0.0(2)
Si1 C7 C8 C9 174.79(12)
C7 C8 C9 C10 -0.4(2)
C8 C9 C10 C11 0.5(2)
C9 C10 C11 C12 -0.1(2)
C10 C11 C12 C7 -0.4(2)
C8 C7 C12 C11 0.5(2)
Si1 C7 C12 C11 -174.50(12)
C7 Si1 C13 C14 -4.41(13)
C1 Si1 C13 C14 -124.46(12)
C21 Si1 C13 C14 116.37(12)
C7 Si1 C13 C18 171.89(12)
C1 Si1 C13 C18 51.84(13)
C21 Si1 C13 C18 -67.33(13)
C18 C13 C14 C15 -0.3(2)
Si1 C13 C14 C15 176.17(12)
C13 C14 C15 C16 0.6(2)
C14 C15 C16 C17 -0.2(3)
C15 C16 C17 C18 -0.6(3)
C16 C17 C18 C13 1.0(3)
C14 C13 C18 C17 -0.5(2)
Si1 C13 C18 C17 -176.95(13)
C7 Si1 C21 C22 131.04(12)
C1 Si1 C21 C22 -105.33(12)
C13 Si1 C21 C22 12.86(14)
C7 Si1 C21 C27 -53.50(13)
C1 Si1 C21 C27 70.13(13)
C13 Si1 C21 C27 -171.69(11)
C27 C21 C22 C23 -2.2(2)
Si1 C21 C22 C23 173.37(11)
C21 C22 C23 C25 -1.3(2)
C21 C22 C23 C24 177.81(14)
C22 C23 C25 C26 2.9(2)
C24 C23 C25 C26 -176.25(15)
C23 C25 C26 C27 -0.9(2)
C23 C25 C26 C29 179.67(15)
C22 C21 C27 O28 -176.86(13)
Si1 C21 C27 O28 7.45(18)
C22 C21 C27 C26 4.3(2)
Si1 C21 C27 C26 -171.44(11)
C25 C26 C27 O28 178.30(13)
C29 C26 C27 O28 -2.2(2)
C25 C26 C27 C21 -2.8(2)
C29 C26 C27 C21 176.64(14)
C25 C26 C29 N30 -176.00(15)
C27 C26 C29 N30 4.5(2)
C26 C29 N30 C31 179.82(15)
C29 N30 C31 C32 143.64(16)
N30 C31 C32 C33 -122.34(17)
N30 C31 C32 C37 59.1(2)
C37 C32 C33 C34 1.3(3)
C31 C32 C33 C34 -177.30(16)
C32 C33 C34 C35 -0.7(3)
C33 C34 C35 C36 -0.5(3)
C34 C35 C36 C37 1.0(3)
C33 C32 C37 C36 -0.7(3)
C31 C32 C37 C36 177.85(16)
C35 C36 C37 C32 -0.4(3)
